data_4323694
loop_
_publ_author_name
'Karl Weis'
'Heinrich Vahrenkamp'

_publ_section_title
;
 Two New Pyridyl-Substituted Tris(pyrazolyl)borate Ligands and Their
 Potassium Salts
;
_journal_name_full 'Inorganic Chemistry'
_journal_page_first 5589
_journal_page_last 5591
_journal_paper_doi 10.1021/ic970627r
_journal_volume 36
_journal_year 1997
_chemical_compound_source Acetonitrile
_chemical_formula_sum 'C27 H27 B K N9 O'
_chemical_formula_weight 543.49
_chemical_melting_point 263
_chemical_name_systematic Aqua-potassium-hydrotris(5-methyl-3-3'-pyridyl-pyrazole-1-yl)borate
_space_group_IT_number 2
_symmetry_cell_setting triclinic
_symmetry_space_group_name_Hall '-P 1'
_symmetry_space_group_name_H-M 'P -1'
_atom_sites_solution_hydrogens geom
_atom_sites_solution_primary direct
_atom_sites_solution_secondary difmap
_audit_creation_method SHELXL
_cell_angle_alpha 75.480(13)
_cell_angle_beta 82.93(2)
_cell_angle_gamma 88.43(2)
_cell_formula_units_Z 2
_cell_length_a 8.893(2)
_cell_length_b 11.733(2)
_cell_length_c 13.272(2)
_cell_measurement_temperature 293(2)
_cell_volume 1330.4(4)
_computing_structure_refinement 'SHELXL-93 (Sheldrick, 1993)'
_computing_structure_solution 'SHELXS-86 (Sheldrick, 1990)'
_diffrn_ambient_temperature 293(2)
_diffrn_measurement_device Nonius-Turbo-CAD4
_diffrn_measurement_method Omega-2Theta
_diffrn_radiation_monochromator graphite
_diffrn_radiation_source 'fine-focus sealed tube'
_diffrn_radiation_type MoK\a
_diffrn_radiation_wavelength 0.71073
_diffrn_reflns_av_R_equivalents 0.0254
_diffrn_reflns_av_sigmaI/netI 0.0501
_diffrn_reflns_limit_h_max 11
_diffrn_reflns_limit_h_min 0
_diffrn_reflns_limit_k_max 14
_diffrn_reflns_limit_k_min -14
_diffrn_reflns_limit_l_max 16
_diffrn_reflns_limit_l_min -16
_diffrn_reflns_number 6160
_diffrn_reflns_theta_max 26.98
_diffrn_reflns_theta_min 2.64
_diffrn_standards_interval_count 'ICR every 3600 s, OCR every 200 refl.'
_diffrn_standards_number 2
_exptl_absorpt_coefficient_mu 0.239
_exptl_absorpt_correction_type none
_exptl_crystal_colour colourless
_exptl_crystal_density_diffrn 1.357
_exptl_crystal_density_meas 1.37
_exptl_crystal_description isometric
_exptl_crystal_F_000 568
_exptl_crystal_size_max 0.6
_exptl_crystal_size_mid 0.5
_exptl_crystal_size_min 0.4
_refine_diff_density_max 0.468
_refine_diff_density_min -0.525
_refine_diff_density_rms 0.066
_refine_ls_extinction_method none
_refine_ls_goodness_of_fit_all 1.066
_refine_ls_goodness_of_fit_obs 1.022
_refine_ls_hydrogen_treatment Riding-Model
_refine_ls_matrix_type full
_refine_ls_number_parameters 352
_refine_ls_number_reflns 5777
_refine_ls_number_restraints 0
_refine_ls_restrained_S_all 1.073
_refine_ls_restrained_S_obs 1.022
_refine_ls_R_factor_all 0.0940
_refine_ls_R_factor_obs 0.0452
_refine_ls_shift/esd_max 0.002
_refine_ls_shift/esd_mean 0.000
_refine_ls_structure_factor_coef Fsqd
_refine_ls_weighting_details 'w=1/[\s^2^(Fo^2^)+(0.0492P)^2^+1.2211P] where P=(Fo^2^+2Fc^2^)/3'
_refine_ls_weighting_scheme calc
_refine_ls_wR_factor_all 0.1351
_refine_ls_wR_factor_obs 0.1058
_reflns_number_observed 4006
_reflns_number_total 5784
_reflns_observed_criterion >2sigma(I)
_cod_data_source_file ic970627r_1.cif
_cod_data_source_block w17
_cod_depositor_comments
;
The following automatic conversions were performed:

'_geom_bond_publ_flag' value 'Y' changed to 'y' according to the
built-in table from CIF Core dictionary named 'cif_core.dic' version
2.4.1 from 2010-06-29 (55 times).

'_geom_angle_publ_flag' value 'Y'
changed to 'y' according to the built-in table from CIF Core
dictionary named 'cif_core.dic' version 2.4.1 from 2010-06-29 (123
times).

Automatic conversion script
Id: cif_fix_values 1715 2011-07-08 13:25:40Z adriana 

The following automatic conversions were performed:

'_refine_ls_weighting_scheme' value 'calc
w=1/[\s^2^(Fo^2^)+(0.0492P)^2^+1.2211P] where P=(Fo^2^+2Fc^2^)/3' was
changed to 'calc'. New tag '_refine_ls_weighting_details' was
created. The value of the new tag was set to
'w=1/[\s^2^(Fo^2^)+(0.0492P)^2^+1.2211P] where P=(Fo^2^+2Fc^2^)/3'.

Automatic conversion script
Id: cif_fix_values 3143 2015-03-26 13:38:13Z robertas 
;
_cod_database_code 4323694

loop_
_symmetry_equiv_pos_as_xyz
'x, y, z'
'-x, -y, -z'

loop_
_atom_site_aniso_label
_atom_site_aniso_U_11
_atom_site_aniso_U_22
_atom_site_aniso_U_33
_atom_site_aniso_U_23
_atom_site_aniso_U_13
_atom_site_aniso_U_12
K 0.0330(3) 0.0284(3) 0.0292(3) -0.0063(2) -0.0075(2) -0.0022(2)
N1 0.0255(10) 0.0301(11) 0.0244(10) -0.0096(8) -0.0015(8) -0.0032(8)
N2 0.0235(10) 0.0243(10) 0.0224(10) -0.0051(8) -0.0032(8) -0.0033(8)
N3 0.0266(10) 0.0239(10) 0.0243(10) -0.0069(8) -0.0037(8) -0.0009(8)
O 0.0449(12) 0.0419(12) 0.0487(12) -0.0149(10) -0.0162(10) 0.0050(9)
N4 0.0227(10) 0.0275(11) 0.0233(10) -0.0094(8) -0.0031(8) -0.0015(8)
C1 0.0264(13) 0.0288(13) 0.0319(13) -0.0118(11) -0.0061(10) 0.0001(10)
C2 0.0274(13) 0.0302(13) 0.0359(14) -0.0106(11) -0.0029(11) -0.0080(10)
C3 0.0225(12) 0.0256(12) 0.0313(13) -0.0090(10) -0.0018(10) -0.0010(10)
C4 0.039(2) 0.040(2) 0.0333(14) -0.0151(12) -0.0090(12) -0.0053(12)
C5 0.0261(12) 0.0241(12) 0.0306(13) -0.0078(10) -0.0012(10) -0.0013(10)
C6 0.0318(14) 0.041(2) 0.0314(14) -0.0058(12) -0.0047(11) -0.0086(12)
N7 0.0369(13) 0.0446(14) 0.0335(13) -0.0018(11) -0.0015(10) -0.0129(11)
C7 0.0374(15) 0.0339(14) 0.0288(14) -0.0017(11) -0.0018(11) -0.0045(12)
C8 0.0376(15) 0.0334(14) 0.0330(14) -0.0100(11) -0.0071(12) -0.0001(11)
C9 0.0333(14) 0.0296(14) 0.0356(14) -0.0110(11) -0.0023(11) -0.0066(11)
N5 0.0226(10) 0.0236(10) 0.0214(10) -0.0045(8) -0.0029(8) -0.0012(8)
C10 0.0279(13) 0.0275(13) 0.0213(12) -0.0088(10) -0.0007(10) 0.0011(10)
C11 0.0323(13) 0.0247(12) 0.0247(12) -0.0092(10) -0.0031(10) 0.0001(10)
C12 0.0284(12) 0.0225(12) 0.0186(11) -0.0043(9) -0.0010(9) -0.0048(9)
C13 0.038(2) 0.040(2) 0.038(2) -0.0177(13) -0.0113(12) 0.0110(12)
C14 0.0242(12) 0.0266(12) 0.0197(11) -0.0048(9) 0.0002(9) -0.0051(9)
C15 0.0310(13) 0.0281(13) 0.0294(13) -0.0093(10) -0.0052(10) -0.0004(10)
N8 0.0352(12) 0.0344(12) 0.0328(12) -0.0118(10) -0.0089(10) -0.0051(10)
C16 0.0284(13) 0.0375(15) 0.0344(14) -0.0073(12) -0.0109(11) -0.0044(11)
C17 0.0298(14) 0.0362(15) 0.0353(14) -0.0086(12) -0.0054(11) 0.0037(11)
C18 0.0321(14) 0.0290(13) 0.0290(13) -0.0109(11) -0.0037(11) -0.0031(11)
N6 0.0257(10) 0.0254(10) 0.0198(10) -0.0061(8) -0.0034(8) -0.0019(8)
C19 0.0272(13) 0.0307(13) 0.0235(12) -0.0055(10) -0.0028(10) -0.0047(10)
C20 0.0318(14) 0.0356(14) 0.0231(12) -0.0095(11) 0.0016(10) -0.0026(11)
C21 0.0241(12) 0.0272(12) 0.0263(12) -0.0115(10) -0.0007(10) -0.0050(10)
C22 0.041(2) 0.038(2) 0.0264(13) -0.0005(11) 0.0006(11) 0.0014(12)
C23 0.0250(12) 0.0333(14) 0.0352(14) -0.0146(11) -0.0071(10) -0.0039(10)
C24 0.044(2) 0.036(2) 0.039(2) -0.0128(13) -0.0058(13) 0.0077(13)
N9 0.059(2) 0.0401(15) 0.054(2) -0.0134(13) -0.0181(14) 0.0150(13)
C25 0.053(2) 0.049(2) 0.070(2) -0.033(2) -0.026(2) 0.022(2)
C26 0.050(2) 0.059(2) 0.056(2) -0.036(2) -0.012(2) 0.020(2)
C27 0.039(2) 0.046(2) 0.041(2) -0.0203(13) -0.0049(13) 0.0074(13)
B 0.0261(14) 0.0266(14) 0.0206(13) -0.0055(11) -0.0060(11) -0.0001(11)

loop_
_atom_site_label
_atom_site_type_symbol
_atom_site_fract_x
_atom_site_fract_y
_atom_site_fract_z
_atom_site_U_iso_or_equiv
_atom_site_thermal_displace_type
_atom_site_occupancy
_atom_site_calc_flag
_atom_site_refinement_flags
_atom_site_disorder_group
K K 0.12988(6) 0.77522(5) 0.62368(4) 0.0300(2) Uani 1 d . .
N1 N 0.4297(2) 0.7157(2) 0.6572(2) 0.0262(4) Uani 1 d . .
N2 N 0.1143(2) 0.5363(2) 0.73304(15) 0.0234(4) Uani 1 d . .
N3 N 0.1183(2) 0.7482(2) 0.8546(2) 0.0247(4) Uani 1 d . .
O O 0.0757(2) 0.9187(2) 0.4282(2) 0.0437(5) Uani 1 d . .
H0B H 0.0221(2) 0.8816(2) 0.3980(2) 0.066 Uiso 1 d R .
H0A H 0.0296(2) 0.9805(2) 0.4371(2) 0.066 Uiso 1 d R .
N4 N 0.4194(2) 0.6858(2) 0.76407(15) 0.0239(4) Uani 1 d . .
C1 C 0.5208(3) 0.7480(2) 0.7977(2) 0.0281(5) Uani 1 d . .
C2 C 0.6014(3) 0.8185(2) 0.7110(2) 0.0307(6) Uani 1 d . .
H2 H 0.6799(3) 0.8700(2) 0.7094(2) 0.037 Uiso 1 calc R .
C3 C 0.5403(3) 0.7967(2) 0.6251(2) 0.0262(5) Uani 1 d . .
C4 C 0.5273(3) 0.7392(3) 0.9114(2) 0.0358(6) Uani 1 d . .
H4A H 0.6123(3) 0.7836(3) 0.9191(2) 0.054 Uiso 1 calc R .
H4B H 0.5381(3) 0.6582(3) 0.9477(2) 0.054 Uiso 1 calc R .
H4C H 0.4356(3) 0.7702(3) 0.9404(2) 0.054 Uiso 1 calc R .
C5 C 0.5817(3) 0.8531(2) 0.5135(2) 0.0269(5) Uani 1 d . .
C6 C 0.7099(3) 0.9243(2) 0.4842(2) 0.0350(6) Uani 1 d . .
H6 H 0.7663(3) 0.9317(2) 0.5368(2) 0.042 Uiso 1 calc R .
N7 N 0.7585(3) 0.9833(2) 0.3856(2) 0.0397(6) Uani 1 d . .
C7 C 0.6748(3) 0.9732(2) 0.3110(2) 0.0346(6) Uani 1 d . .
H7 H 0.7051(3) 1.0140(2) 0.2422(2) 0.041 Uiso 1 calc R .
C8 C 0.5455(3) 0.9048(2) 0.3320(2) 0.0341(6) Uani 1 d . .
H8 H 0.4904(3) 0.9000(2) 0.2780(2) 0.041 Uiso 1 calc R .
C9 C 0.4986(3) 0.8434(2) 0.4339(2) 0.0324(6) Uani 1 d . .
H9 H 0.4124(3) 0.7962(2) 0.4490(2) 0.039 Uiso 1 calc R .
N5 N 0.2476(2) 0.5101(2) 0.77487(15) 0.0227(4) Uani 1 d . .
C10 C 0.3025(3) 0.4057(2) 0.7601(2) 0.0253(5) Uani 1 d . .
C11 C 0.2023(3) 0.3620(2) 0.7083(2) 0.0267(5) Uani 1 d . .
H11 H 0.2097(3) 0.2917(2) 0.6876(2) 0.032 Uiso 1 calc R .
C12 C 0.0864(3) 0.4459(2) 0.6931(2) 0.0234(5) Uani 1 d . .
C13 C 0.4482(3) 0.3538(3) 0.7967(2) 0.0369(6) Uani 1 d . .
H13A H 0.4830(3) 0.2956(3) 0.7598(2) 0.055 Uiso 1 calc R .
H13B H 0.4319(3) 0.3177(3) 0.8706(2) 0.055 Uiso 1 calc R .
H13C H 0.5231(3) 0.4149(3) 0.7833(2) 0.055 Uiso 1 calc R .
C14 C -0.0510(3) 0.4451(2) 0.6415(2) 0.0238(5) Uani 1 d . .
C15 C -0.0723(3) 0.3561(2) 0.5922(2) 0.0290(5) Uani 1 d . .
H15 H 0.0000(3) 0.2969(2) 0.5961(2) 0.035 Uiso 1 calc R .
N8 N -0.1898(3) 0.3499(2) 0.5395(2) 0.0330(5) Uani 1 d . .
C16 C -0.2918(3) 0.4357(2) 0.5340(2) 0.0330(6) Uani 1 d . .
H16 H -0.3727(3) 0.4343(2) 0.4961(2) 0.040 Uiso 1 calc R .
C17 C -0.2832(3) 0.5270(2) 0.5820(2) 0.0338(6) Uani 1 d . .
H17 H -0.3580(3) 0.5844(2) 0.5776(2) 0.041 Uiso 1 calc R .
C18 C -0.1616(3) 0.5313(2) 0.6364(2) 0.0293(5) Uani 1 d . .
H18 H -0.1539(3) 0.5917(2) 0.6694(2) 0.035 Uiso 1 calc R .
N6 N 0.1880(2) 0.6455(2) 0.89885(15) 0.0234(4) Uani 1 d . .
C19 C 0.1400(3) 0.6084(2) 1.0030(2) 0.0273(5) Uani 1 d . .
C20 C 0.0362(3) 0.6889(2) 1.0278(2) 0.0301(6) Uani 1 d . .
H20 H -0.0163(3) 0.6871(2) 1.0933(2) 0.036 Uiso 1 calc R .
C21 C 0.0260(3) 0.7742(2) 0.9339(2) 0.0251(5) Uani 1 d . .
C22 C 0.1952(3) 0.4988(2) 1.0725(2) 0.0367(6) Uani 1 d . .
H22A H 0.1309(3) 0.4800(2) 1.1381(2) 0.055 Uiso 1 calc R .
H22B H 0.2971(3) 0.5108(2) 1.0849(2) 0.055 Uiso 1 calc R .
H22C H 0.1933(3) 0.4351(2) 1.0393(2) 0.055 Uiso 1 calc R .
C23 C -0.0686(3) 0.8800(2) 0.9168(2) 0.0297(5) Uani 1 d . .
C24 C -0.0724(3) 0.9541(2) 0.8178(2) 0.0393(7) Uani 1 d . .
H24 H -0.0125(3) 0.9340(2) 0.7623(2) 0.047 Uiso 1 calc R .
N9 N -0.1558(3) 1.0525(2) 0.7955(2) 0.0501(7) Uani 1 d . .
C25 C -0.2398(4) 1.0804(3) 0.8768(3) 0.0528(9) Uani 1 d . .
H25 H -0.2976(4) 1.1486(3) 0.8640(3) 0.063 Uiso 1 calc R .
C26 C -0.2448(4) 1.0135(3) 0.9778(3) 0.0509(8) Uani 1 d . .
H26 H -0.3048(4) 1.0363(3) 1.0318(3) 0.061 Uiso 1 calc R .
C27 C -0.1597(3) 0.9118(3) 0.9986(2) 0.0404(7) Uani 1 d . .
H27 H -0.1631(3) 0.8650(3) 1.0667(2) 0.049 Uiso 1 calc R .
B B 0.3134(3) 0.5882(2) 0.8367(2) 0.0242(6) Uani 1 d . .
H0 H 0.3739(3) 0.5379(2) 0.8871(2) 0.029 Uiso 1 calc R .

loop_
_atom_type_symbol
_atom_type_description
_atom_type_scat_dispersion_real
_atom_type_scat_dispersion_imag
_atom_type_scat_source
C C 0.0033 0.0016 'International Tables Vol C Tables 4.2.6.8 and 6.1.1.4'
H H 0.0000 0.0000 'International Tables Vol C Tables 4.2.6.8 and 6.1.1.4'
B B 0.0013 0.0007 'International Tables Vol C Tables 4.2.6.8 and 6.1.1.4'
N N 0.0061 0.0033 'International Tables Vol C Tables 4.2.6.8 and 6.1.1.4'
O O 0.0106 0.0060 'International Tables Vol C Tables 4.2.6.8 and 6.1.1.4'
K K 0.2009 0.2494 'International Tables Vol C Tables 4.2.6.8 and 6.1.1.4'

loop_
_geom_angle_atom_site_label_1
_geom_angle_atom_site_label_2
_geom_angle_atom_site_label_3
_geom_angle
_geom_angle_site_symmetry_1
_geom_angle_site_symmetry_3
_geom_angle_publ_flag
N1 K O 118.28(7) . . y
N1 K N2 75.78(6) . . y
O K N2 139.40(6) . . y
N1 K N8 83.64(6) . 2_566 y
O K N8 68.86(6) . 2_566 y
N2 K N8 75.92(6) . 2_566 y
N1 K N3 78.15(6) . . y
O K N3 147.63(6) . . y
N2 K N3 68.96(6) . . y
N8 K N3 143.37(6) 2_566 . y
N1 K N7 82.09(7) . 2_676 y
O K N7 73.29(6) . 2_676 y
N2 K N7 146.75(6) . 2_676 y
N8 K N7 126.19(7) 2_566 2_676 y
N3 K N7 82.53(6) . 2_676 y
N1 K N4 23.47(5) . . y
O K N4 139.64(6) . . y
N2 K N4 66.06(6) . . y
N8 K N4 101.40(6) 2_566 . y
N3 K N4 55.01(5) . . y
N7 K N4 83.89(6) 2_676 . y
N1 K N5 54.53(6) . . y
O K N5 150.27(6) . . y
N2 K N5 22.16(5) . . y
N8 K N5 81.44(6) 2_566 . y
N3 K N5 62.09(5) . . y
N7 K N5 127.18(6) 2_676 . y
N4 K N5 44.14(5) . . y
N1 K N8 90.92(5) . 2 y
O K N8 71.10(5) . 2 y
N2 K N8 70.80(4) . 2 y
N8 K N8 10.17(4) 2_566 2 y
N3 K N8 139.74(4) . 2 y
N7 K N8 134.72(5) 2_676 2 y
N4 K N8 106.34(4) . 2 y
N5 K N8 79.90(4) . 2 y
N1 K N7 103.37(5) . 2 y
O K N7 79.51(5) . 2 y
N2 K N7 59.91(4) . 2 y
N8 K N7 30.43(5) 2_566 2 y
N3 K N7 126.15(4) . 2 y
N7 K N7 151.29(5) 2_676 2 y
N4 K N7 112.39(4) . 2 y
N5 K N7 75.30(4) . 2 y
N8 K N7 20.309(9) 2 2 y
C3 N1 N4 105.5(2) . . y
C3 N1 K 120.7(2) . . y
N4 N1 K 101.80(13) . . y
C12 N2 N5 105.8(2) . . y
C12 N2 K 125.95(15) . . y
N5 N2 K 106.81(13) . . y
C21 N3 N6 105.0(2) . . y
C21 N3 K 139.3(2) . . y
N6 N3 K 109.57(13) . . y
C1 N4 N1 110.8(2) . . y
C1 N4 B 124.7(2) . . y
N1 N4 B 124.5(2) . . y
C1 N4 K 131.0(2) . . y
N1 N4 K 54.74(11) . . y
B N4 K 87.98(13) . . y
N4 C1 C2 107.7(2) . . y
N4 C1 C4 122.3(2) . . y
C2 C1 C4 129.9(2) . . y
C1 C2 C3 105.3(2) . . y
N1 C3 C2 110.8(2) . . y
N1 C3 C5 121.5(2) . . y
C2 C3 C5 127.7(2) . . y
C6 C5 C9 116.8(2) . . y
C6 C5 C3 118.7(2) . . y
C9 C5 C3 124.5(2) . . y
N7 C6 C5 124.9(3) . . y
C7 N7 C6 116.8(2) . . y
C7 N7 K 117.0(2) . 2_676 y
C6 N7 K 111.7(2) . 2_676 y
N7 C7 C8 122.8(2) . . y
C7 C8 C9 119.4(3) . . y
C8 C9 C5 119.3(2) . . y
C10 N5 N2 110.6(2) . . y
C10 N5 B 127.2(2) . . y
N2 N5 B 122.1(2) . . y
C10 N5 K 137.78(15) . . y
N2 N5 K 51.03(10) . . y
B N5 K 84.16(13) . . y
N5 C10 C11 107.7(2) . . y
N5 C10 C13 123.0(2) . . y
C11 C10 C13 129.2(2) . . y
C10 C11 C12 105.3(2) . . y
N2 C12 C11 110.6(2) . . y
N2 C12 C14 120.3(2) . . y
C11 C12 C14 129.1(2) . . y
C18 C14 C15 116.8(2) . . y
C18 C14 C12 123.4(2) . . y
C15 C14 C12 119.8(2) . . y
N8 C15 C14 124.5(2) . . y
C16 N8 C15 117.0(2) . . y
C16 N8 K 121.9(2) . 2_566 y
C15 N8 K 114.9(2) . 2_566 y
N8 C16 C17 123.2(2) . . y
C18 C17 C16 118.8(3) . . y
C17 C18 C14 119.6(2) . . y
C19 N6 N3 111.1(2) . . y
C19 N6 B 126.2(2) . . y
N3 N6 B 122.4(2) . . y
N6 C19 C20 107.3(2) . . y
N6 C19 C22 123.6(2) . . y
C20 C19 C22 129.1(2) . . y
C19 C20 C21 105.5(2) . . y
N3 C21 C20 110.9(2) . . y
N3 C21 C23 121.2(2) . . y
C20 C21 C23 127.9(2) . . y
C24 C23 C27 116.2(3) . . y
C24 C23 C21 121.5(2) . . y
C27 C23 C21 122.3(2) . . y
N9 C24 C23 125.3(3) . . y
C25 N9 C24 116.3(3) . . y
C25 N9 O 151.3(2) . 2_576 y
C24 N9 O 91.7(2) . 2_576 y
N9 C25 C26 123.3(3) . . y
C25 C26 C27 119.3(3) . . y
C26 C27 C23 119.5(3) . . y
N6 B N5 112.1(2) . . y
N6 B N4 109.3(2) . . y
N5 B N4 111.9(2) . . y

loop_
_geom_bond_atom_site_label_1
_geom_bond_atom_site_label_2
_geom_bond_distance
_geom_bond_site_symmetry_2
_geom_bond_publ_flag
K N1 2.798(2) . y
K O 2.806(2) . y
K N2 2.814(2) . y
K N8 2.898(2) 2_566 y
K N3 2.990(2) . y
K N7 2.996(3) 2_676 y
K N4 3.355(2) . y
K N5 3.465(2) . y
K N8 22.642(4) 2 y
K N7 29.002(5) 2 y
N1 C3 1.340(3) . y
N1 N4 1.365(3) . y
N2 C12 1.340(3) . y
N2 N5 1.365(3) . y
N3 C21 1.345(3) . y
N3 N6 1.369(3) . y
N4 C1 1.358(3) . y
N4 B 1.552(3) . y
C1 C2 1.370(4) . y
C1 C4 1.494(3) . y
C2 C3 1.403(3) . y
C3 C5 1.468(3) . y
C5 C6 1.389(4) . y
C5 C9 1.391(4) . y
C6 N7 1.341(3) . y
N7 C7 1.339(4) . y
N7 K 2.996(3) 2_676 y
C7 C8 1.380(4) . y
C8 C9 1.382(4) . y
N5 C10 1.358(3) . y
N5 B 1.543(3) . y
C10 C11 1.372(3) . y
C10 C13 1.500(4) . y
C11 C12 1.403(3) . y
C12 C14 1.474(3) . y
C14 C18 1.386(4) . y
C14 C15 1.392(3) . y
C15 N8 1.340(3) . y
N8 C16 1.330(4) . y
N8 K 2.898(2) 2_566 y
C16 C17 1.384(4) . y
C17 C18 1.381(4) . y
N6 C19 1.359(3) . y
N6 B 1.545(3) . y
C19 C20 1.373(4) . y
C19 C22 1.493(4) . y
C20 C21 1.401(3) . y
C21 C23 1.466(4) . y
C23 C24 1.386(4) . y
C23 C27 1.394(4) . y
C24 N9 1.344(4) . y
N9 C25 1.340(4) . y
N9 O 2.902(4) 2_576 y
C25 C26 1.368(5) . y
C26 C27 1.382(4) . y
